data_4068631
loop_
_publ_author_name
'Koutsantonis, George A.'
'Jenkins, Gareth I.'
'Schauer, Phil A.'
'Szczepaniak, Barbara'
'Skelton, Brian W.'
'Tan, Colin'
'White, Allan H.'

_publ_section_title
;
 Coordinating Tectons: Bipyridyl-Terminated Group 8 Alkynyl Complexes
;
_journal_issue 7
_journal_name_full Organometallics
_journal_page_first 2195
_journal_paper_doi 10.1021/om800992p
_journal_volume 28
_journal_year 2009
_chemical_formula_moiety 'C19 H12 N2 O2 Ru'
_chemical_formula_sum 'C19 H12 N2 O2 Ru'
_chemical_formula_weight 401.38
_chemical_name_systematic
;
 ?
;
_space_group_IT_number 14
_symmetry_cell_setting monoclinic
_symmetry_space_group_name_Hall '-P 2yn'
_symmetry_space_group_name_H-M 'P 1 21/n 1'
_atom_sites_solution_hydrogens geom
_atom_sites_solution_primary direct
_atom_sites_solution_secondary difmap
_audit_creation_date 2008-09-10T13:14:22-00:00
_audit_creation_method 'WinGX routine CIF_UPDATE'
_cell_angle_alpha 90
_cell_angle_beta 109.014(3)
_cell_angle_gamma 90
_cell_formula_units_Z 4
_cell_length_a 10.5050(10)
_cell_length_b 11.613(2)
_cell_length_c 13.989(2)
_cell_measurement_reflns_used 5871
_cell_measurement_temperature 150(2)
_cell_measurement_theta_max 37.16
_cell_measurement_theta_min 2.33
_cell_volume 1613.5(4)
_computing_cell_refinement 'Siemens SAINT (Siemens, 1995)'
_computing_data_collection 'Siemens SMART (Siemens, 1995)'
_computing_data_reduction 'Siemens SAINT'
_computing_molecular_graphics xtal
_computing_publication_material WinGX
_computing_structure_refinement 'SHELXL-97 (Sheldrick, 1997)'
_computing_structure_solution xtal
_diffrn_ambient_temperature 150(2)
_diffrn_measured_fraction_theta_full 0.997
_diffrn_measured_fraction_theta_max 0.994
_diffrn_measurement_device_type
;
Bruker SMART CCD diffractometer
;
_diffrn_measurement_method '\w scans'
_diffrn_radiation_monochromator graphite
_diffrn_radiation_type MoK\a
_diffrn_radiation_wavelength 0.71073
_diffrn_reflns_av_R_equivalents 0.030
_diffrn_reflns_av_unetI/netI 0.0285
_diffrn_reflns_limit_h_max 17
_diffrn_reflns_limit_h_min -18
_diffrn_reflns_limit_k_max 19
_diffrn_reflns_limit_k_min -19
_diffrn_reflns_limit_l_max 23
_diffrn_reflns_limit_l_min -23
_diffrn_reflns_number 32023
_diffrn_reflns_theta_full 37.5
_diffrn_reflns_theta_max 37.57
_diffrn_reflns_theta_min 2.13
_exptl_absorpt_coefficient_mu 0.984
_exptl_absorpt_correction_T_max 1
_exptl_absorpt_correction_T_min .85
_exptl_absorpt_correction_type multi-scan
_exptl_absorpt_process_details
;
 SADABS; Sheldrick, 1996
;
_exptl_crystal_colour tan
_exptl_crystal_density_diffrn 1.652
_exptl_crystal_density_method 'not measured'
_exptl_crystal_description bar
_exptl_crystal_F_000 800
_exptl_crystal_size_max .51
_exptl_crystal_size_mid .17
_exptl_crystal_size_min .13
_refine_diff_density_max 1.869
_refine_diff_density_min -0.55
_refine_diff_density_rms 0.121
_refine_ls_extinction_method none
_refine_ls_goodness_of_fit_ref 1.078
_refine_ls_hydrogen_treatment constr
_refine_ls_matrix_type full
_refine_ls_number_parameters 217
_refine_ls_number_reflns 8470
_refine_ls_number_restraints 0
_refine_ls_restrained_S_all 1.078
_refine_ls_R_factor_all 0.0553
_refine_ls_R_factor_gt 0.0383
_refine_ls_shift/su_max 0.001
_refine_ls_shift/su_mean 0
_refine_ls_structure_factor_coef Fsqd
_refine_ls_weighting_details 'calc w=1/[\s^2^(Fo^2^)+(0.0402P)^2^+1.0680P] where P=(Fo^2^+2Fc^2^)/3'
_refine_ls_weighting_scheme calc
_refine_ls_wR_factor_gt 0.0856
_refine_ls_wR_factor_ref 0.0923
_reflns_number_gt 6515
_reflns_number_total 8470
_reflns_threshold_expression I>2sigma(I)
_cod_data_source_file om800992p_si_002.cif
_cod_data_source_block gk158
_cod_original_sg_symbol_Hall -p_2yn
_cod_original_sg_symbol_H-M P_1_21/n_1
_cod_database_code 4068631

loop_
_symmetry_equiv_pos_as_xyz
'x, y, z'
'-x+1/2, y+1/2, -z+1/2'
'-x, -y, -z'
'x-1/2, -y-1/2, z-1/2'

loop_
_atom_site_label
_atom_site_type_symbol
_atom_site_fract_x
_atom_site_fract_y
_atom_site_fract_z
_atom_site_U_iso_or_equiv
_atom_site_adp_type
_atom_site_occupancy
_atom_site_symmetry_multiplicity
_atom_site_calc_flag
_atom_site_refinement_flags
Ru Ru 0.486511(13) 0.707419(11) 0.193704(9) 0.02043(4) Uani 1 1 d .
C10 C 0.36560(19) 0.76681(15) 0.25568(13) 0.0243(3) Uani 1 1 d .
O10 O 0.29517(16) 0.79946(12) 0.29642(12) 0.0321(3) Uani 1 1 d .
C20 C 0.59993(19) 0.83623(16) 0.23839(13) 0.0269(3) Uani 1 1 d .
O20 O 0.67123(17) 0.91122(14) 0.26678(13) 0.0392(3) Uani 1 1 d .
C1 C 0.58457(17) 0.63515(15) 0.32818(12) 0.0232(3) Uani 1 1 d .
C2 C 0.64416(17) 0.58904(15) 0.40763(12) 0.0235(3) Uani 1 1 d .
N11 N 0.91672(14) 0.42799(13) 0.59619(10) 0.0224(2) Uani 1 1 d .
C12 C 0.87253(16) 0.42818(13) 0.67629(11) 0.0196(3) Uani 1 1 d .
C13 C 0.75040(17) 0.47838(14) 0.67210(12) 0.0219(3) Uani 1 1 d .
H13 H 0.721 0.4765 0.7295 0.026 Uiso 1 1 calc R
C14 C 0.67211(17) 0.53112(14) 0.58374(12) 0.0225(3) Uani 1 1 d .
H14 H 0.5881 0.5648 0.5796 0.027 Uiso 1 1 calc R
C15 C 0.71809(16) 0.53424(13) 0.50100(11) 0.0202(3) Uani 1 1 d .
C16 C 0.84150(17) 0.48119(15) 0.51204(12) 0.0224(3) Uani 1 1 d .
H16 H 0.874 0.4831 0.4561 0.027 Uiso 1 1 calc R
N21 N 0.93996(17) 0.40273(15) 0.85643(11) 0.0299(3) Uani 1 1 d .
C22 C 0.95777(16) 0.37030(14) 0.76977(11) 0.0208(3) Uani 1 1 d .
C23 C 1.04793(19) 0.28425(15) 0.76564(13) 0.0264(3) Uani 1 1 d .
H23 H 1.0605 0.2648 0.7034 0.032 Uiso 1 1 calc R
C24 C 1.1193(2) 0.22727(18) 0.85423(15) 0.0304(4) Uani 1 1 d .
H24 H 1.1786 0.1659 0.8529 0.036 Uiso 1 1 calc R
C25 C 1.1031(2) 0.26073(18) 0.94391(14) 0.0304(4) Uani 1 1 d .
H25 H 1.152 0.2242 1.0057 0.036 Uiso 1 1 calc R
C26 C 1.0135(2) 0.34924(19) 0.94160(14) 0.0347(4) Uani 1 1 d .
H26 H 1.0036 0.3733 1.0037 0.042 Uiso 1 1 calc R
C101 C 0.4903(2) 0.53517(17) 0.12147(15) 0.0354(4) Uani 1 1 d .
H101 H 0.5204 0.467 0.1598 0.042 Uiso 1 1 calc R
C102 C 0.3574(2) 0.57541(18) 0.08746(14) 0.0317(4) Uani 1 1 d .
H102 H 0.2823 0.5401 0.0993 0.038 Uiso 1 1 calc R
C103 C 0.3546(3) 0.6784(2) 0.03213(15) 0.0414(5) Uani 1 1 d .
H103 H 0.2776 0.7242 0.0001 0.05 Uiso 1 1 calc R
C104 C 0.4869(3) 0.7001(2) 0.03341(16) 0.0501(7) Uani 1 1 d .
H104 H 0.5149 0.7632 0.0019 0.06 Uiso 1 1 calc R
C105 C 0.5713(2) 0.6115(2) 0.08993(18) 0.0440(6) Uani 1 1 d .
H105 H 0.6657 0.6053 0.1038 0.053 Uiso 1 1 calc R

loop_
_atom_site_aniso_label
_atom_site_aniso_U_11
_atom_site_aniso_U_22
_atom_site_aniso_U_33
_atom_site_aniso_U_23
_atom_site_aniso_U_13
_atom_site_aniso_U_12
Ru 0.02588(6) 0.01907(6) 0.01522(5) 0.00107(4) 0.00518(4) 0.00123(4)
C10 0.0301(8) 0.0215(6) 0.0195(6) 0.0026(5) 0.0058(6) 0.0010(6)
O10 0.0395(8) 0.0284(6) 0.0333(7) 0.0012(5) 0.0184(6) 0.0024(5)
C20 0.0314(8) 0.0258(8) 0.0244(7) 0.0008(6) 0.0103(6) 0.0019(6)
O20 0.0394(8) 0.0336(7) 0.0442(8) -0.0067(6) 0.0131(7) -0.0092(6)
C1 0.0253(7) 0.0235(7) 0.0196(6) -0.0001(5) 0.0057(5) 0.0013(6)
C2 0.0242(7) 0.0235(7) 0.0204(6) -0.0002(5) 0.0038(5) -0.0012(6)
N11 0.0219(6) 0.0267(6) 0.0185(5) 0.0019(5) 0.0064(5) 0.0012(5)
C12 0.0208(6) 0.0197(6) 0.0172(6) 0.0000(5) 0.0045(5) -0.0006(5)
C13 0.0239(7) 0.0227(7) 0.0194(6) 0.0011(5) 0.0076(5) 0.0011(5)
C14 0.0219(7) 0.0231(7) 0.0217(7) 0.0014(5) 0.0059(5) 0.0025(5)
C15 0.0212(6) 0.0194(6) 0.0179(6) -0.0003(5) 0.0033(5) -0.0016(5)
C16 0.0222(7) 0.0279(7) 0.0165(6) 0.0006(5) 0.0054(5) -0.0009(6)
N21 0.0368(8) 0.0340(8) 0.0180(6) 0.0024(5) 0.0078(5) 0.0102(6)
C22 0.0206(6) 0.0225(6) 0.0179(6) 0.0013(5) 0.0045(5) 0.0003(5)
C23 0.0281(8) 0.0297(8) 0.0219(7) 0.0029(6) 0.0086(6) 0.0067(6)
C24 0.0297(8) 0.0342(9) 0.0271(8) 0.0081(7) 0.0089(7) 0.0102(7)
C25 0.0319(9) 0.0337(9) 0.0224(7) 0.0067(6) 0.0045(6) 0.0052(7)
C26 0.0443(11) 0.0395(10) 0.0187(7) 0.0045(7) 0.0082(7) 0.0115(8)
C101 0.0498(12) 0.0251(8) 0.0253(8) -0.0050(6) 0.0042(8) 0.0071(8)
C102 0.0370(10) 0.0338(9) 0.0246(8) -0.0091(7) 0.0103(7) -0.0075(7)
C103 0.0573(14) 0.0335(9) 0.0207(8) -0.0032(7) -0.0048(8) 0.0111(9)
C104 0.093(2) 0.0413(12) 0.0230(9) -0.0086(8) 0.0280(11) -0.0287(13)
C105 0.0368(11) 0.0574(14) 0.0435(12) -0.0264(11) 0.0208(9) -0.0100(10)

loop_
_atom_type_symbol
_atom_type_description
_atom_type_scat_dispersion_real
_atom_type_scat_dispersion_imag
_atom_type_scat_source
C C 0.0033 0.0016 'International Tables Vol C Tables 4.2.6.8 and 6.1.1.4'
H H 0 0 'International Tables Vol C Tables 4.2.6.8 and 6.1.1.4'
N N 0.0061 0.0033 'International Tables Vol C Tables 4.2.6.8 and 6.1.1.4'
O O 0.0106 0.006 'International Tables Vol C Tables 4.2.6.8 and 6.1.1.4'
Ru Ru -1.2594 0.8363 'International Tables Vol C Tables 4.2.6.8 and 6.1.1.4'

loop_
_geom_angle_atom_site_label_1
_geom_angle_atom_site_label_2
_geom_angle_atom_site_label_3
_geom_angle
C10 Ru C20 90.28(8)
C10 Ru C1 86.50(7)
C20 Ru C1 86.86(7)
C10 Ru C105 162.23(8)
C20 Ru C105 105.57(8)
C1 Ru C105 102.06(9)
C10 Ru C104 133.91(10)
C20 Ru C104 98.87(8)
C1 Ru C104 138.73(10)
C105 Ru C104 36.94(11)
C10 Ru C101 130.19(8)
C20 Ru C101 138.82(9)
C1 Ru C101 88.31(7)
C105 Ru C101 36.31(9)
C104 Ru C101 60.75(8)
C10 Ru C102 101.59(8)
C20 Ru C102 159.44(7)
C1 Ru C102 110.35(7)
C105 Ru C102 60.92(8)
C104 Ru C102 60.84(8)
C101 Ru C102 36.25(8)
C10 Ru C103 103.25(9)
C20 Ru C103 124.40(9)
C1 Ru C103 146.55(8)
C105 Ru C103 61.27(9)
C104 Ru C103 36.40(11)
C101 Ru C103 60.80(8)
C102 Ru C103 36.67(8)
O10 C10 Ru 177.05(15)
O20 C20 Ru 177.81(18)
C2 C1 Ru 178.19(15)
C1 C2 C15 178.41(19)
C16 N11 C12 117.88(14)
N11 C12 C13 121.91(14)
N11 C12 C22 117.42(14)
C13 C12 C22 120.66(14)
C14 C13 C12 119.59(15)
C14 C13 H13 120.2
C12 C13 H13 120.2
C13 C14 C15 119.18(15)
C13 C14 H14 120.4
C15 C14 H14 120.4
C14 C15 C16 117.21(14)
C14 C15 C2 122.51(15)
C16 C15 C2 120.27(15)
N11 C16 C15 124.19(15)
N11 C16 H16 117.9
C15 C16 H16 117.9
C22 N21 C26 117.61(16)
N21 C22 C23 122.50(15)
N21 C22 C12 116.63(14)
C23 C22 C12 120.84(14)
C24 C23 C22 118.83(16)
C24 C23 H23 120.6
C22 C23 H23 120.6
C25 C24 C23 119.18(17)
C25 C24 H24 120.4
C23 C24 H24 120.4
C24 C25 C26 118.21(17)
C24 C25 H25 120.9
C26 C25 H25 120.9
N21 C26 C25 123.60(18)
N21 C26 H26 118.2
C25 C26 H26 118.2
C105 C101 C102 108.9(2)
C105 C101 Ru 71.26(12)
C102 C101 Ru 72.18(11)
C105 C101 H101 125.6
C102 C101 H101 125.6
Ru C101 H101 122.6
C101 C102 C103 107.9(2)
C101 C102 Ru 71.57(11)
C103 C102 Ru 71.80(11)
C101 C102 H102 126.1
C103 C102 H102 126.1
Ru C102 H102 122.3
C104 C103 C102 107.4(2)
C104 C103 Ru 71.29(12)
C102 C103 Ru 71.54(11)
C104 C103 H103 126.3
C102 C103 H103 126.3
Ru C103 H103 122.6
C103 C104 C105 108.18(19)
C103 C104 Ru 72.31(12)
C105 C104 Ru 71.02(12)
C103 C104 H104 125.9
C105 C104 H104 125.9
Ru C104 H104 122.4
C101 C105 C104 107.6(2)
C101 C105 Ru 72.43(12)
C104 C105 Ru 72.04(13)
C101 C105 H105 126.2
C104 C105 H105 126.2
Ru C105 H105 121.1

loop_
_geom_bond_atom_site_label_1
_geom_bond_atom_site_label_2
_geom_bond_distance
Ru C10 1.8863(19)
Ru C20 1.8875(19)
Ru C1 2.0104(16)
Ru C105 2.232(2)
Ru C104 2.245(2)
Ru C101 2.2472(19)
Ru C102 2.2552(19)
Ru C103 2.259(2)
C10 O10 1.136(2)
C20 O20 1.133(2)
C1 C2 1.209(2)
C2 C15 1.433(2)
N11 C16 1.336(2)
N11 C12 1.345(2)
C12 C13 1.393(2)
C12 C22 1.483(2)
C13 C14 1.385(2)
C13 H13 0.95
C14 C15 1.392(2)
C14 H14 0.95
C15 C16 1.398(2)
C16 H16 0.95
N21 C22 1.339(2)
N21 C26 1.343(2)
C22 C23 1.391(2)
C23 C24 1.389(2)
C23 H23 0.95
C24 C25 1.376(3)
C24 H24 0.95
C25 C26 1.387(3)
C25 H25 0.95
C26 H26 0.95
C101 C105 1.396(3)
C101 C102 1.401(3)
C101 H101 0.95
C102 C103 1.420(3)
C102 H102 0.95
C103 C104 1.407(4)
C103 H103 0.95
C104 C105 1.419(4)
C104 H104 0.95
C105 H105 0.95
